data_2005085
loop_
_publ_author_name
'Fitzgerald, L. J.'
'Gerkin, R. E.'

_publ_section_title
;
 Anthracene-1,8-dicarboxylic Acid
;
_journal_issue 7
_journal_name_full 'Acta Crystallographica Section C'
_journal_page_first 1838
_journal_page_last 1841
_journal_paper_doi 10.1107/S0108270196002703
_journal_volume 52
_journal_year 1996
_chemical_formula_iupac 'C16 H10 O4'
_chemical_formula_moiety 'C16 H10 O4'
_chemical_formula_sum 'C16 H10 O4'
_chemical_formula_weight 266.25
_chemical_name_common 'Anthracene-1,8-dicarboxylic acid'
_chemical_name_systematic ' anthracene-1,8-dicarboxylic acid'
_space_group_IT_number 19
_symmetry_cell_setting orthorhombic
_symmetry_space_group_name_Hall 'P 2ac 2ab'
_symmetry_space_group_name_H-M 'P 21 21 21'
_cell_angle_alpha 90
_cell_angle_beta 90
_cell_angle_gamma 90
_cell_formula_units_Z 4
_cell_length_a 10.646(3)
_cell_length_b 16.547(2)
_cell_length_c 6.899(3)
_cell_measurement_reflns_used 25
_cell_measurement_temperature 298
_cell_measurement_theta_max 12.2
_cell_measurement_theta_min 10.7
_cell_volume 1215.3(6)
_computing_cell_refinement 'MSC/AFC Diffractometer Control Software'
_computing_data_collection
;
MSC/AFC Diffractometer Control Software
(Molecular Structure Corporation, 1988)
;
_computing_data_reduction TEXSAN
_computing_molecular_graphics 'ORTEPII (Johnson, 1976)'
_computing_publication_material TEXSAN
_computing_structure_refinement TEXSAN
_computing_structure_solution 'SHELXS86 (Sheldrick, 1985)'
_diffrn_ambient_temperature 298
_diffrn_measurement_device 'Rigaku AFC-5S'
_diffrn_measurement_method \w-2\q
_diffrn_radiation_monochromator graphite
_diffrn_radiation_source 'X-ray tube'
_diffrn_radiation_type MoK\a
_diffrn_radiation_wavelength 0.71073
_diffrn_reflns_limit_h_max 13
_diffrn_reflns_limit_h_min 0
_diffrn_reflns_limit_k_max 21
_diffrn_reflns_limit_k_min 0
_diffrn_reflns_limit_l_max 8
_diffrn_reflns_limit_l_min 0
_diffrn_reflns_number 1639
_diffrn_reflns_theta_max 27.5
_diffrn_reflns_theta_min 2.0
_diffrn_standards_decay_% 'intensity variation: +-1.8%'
_diffrn_standards_interval_count 150
_diffrn_standards_number 6
_exptl_absorpt_coefficient_mu 0.098
_exptl_absorpt_correction_type none
_exptl_crystal_colour yellow
_exptl_crystal_density_diffrn 1.455
_exptl_crystal_density_meas ?
_exptl_crystal_description column
_exptl_crystal_F_000 552
_exptl_crystal_size_max 0.38
_exptl_crystal_size_mid 0.19
_exptl_crystal_size_min 0.12
_refine_diff_density_max 0.21
_refine_diff_density_min -0.25
_refine_ls_extinction_coef 3E-7(3)
_refine_ls_extinction_method 'Zachariasen (1963, 1968)'
_refine_ls_goodness_of_fit_obs 1.39
_refine_ls_matrix_type full
_refine_ls_number_parameters 190
_refine_ls_number_reflns 796
_refine_ls_R_factor_obs 0.051
_refine_ls_shift/esd_max <0.01
_refine_ls_structure_factor_coef F
_refine_ls_weighting_details 'w = \s~F~^-2^'
_refine_ls_weighting_scheme calc
_refine_ls_wR_factor_obs 0.050
_reflns_number_observed 796
_reflns_number_total 1639
_reflns_observed_criterion I>1\s~I~
_cod_data_source_file bk1211.cif
_cod_data_source_block 1
_cod_depositor_comments
;
The following automatic conversions were performed:

'_exptl_crystal_density_meas' value 'not measured' was changed to '?'
- the value is perceived as not measured.

Automatic conversion script
Id: cif_fix_values 3008 2015-01-20 13:52:24Z robertas 

The following automatic conversions were performed:

'_refine_ls_weighting_scheme' value 'w = \s~F~^-2^' was changed to
'calc'. New tag '_refine_ls_weighting_details' was created. The value
of the new tag was set to 'w = \s~F~^-2^'.

Automatic conversion script
Id: cif_fix_values 3143 2015-03-26 13:38:13Z robertas 
;
_cod_original_cell_volume 1215.4(6)
_cod_database_code 2005085

loop_
_symmetry_equiv_pos_as_xyz
x,y,z
'1/2-x, -y, 1/2 +z'
'1/2+x, 1/2-y, -z'
'-x, 1/2 +y, 1/2 - z'

loop_
_atom_site_aniso_label
_atom_site_aniso_U_11
_atom_site_aniso_U_22
_atom_site_aniso_U_33
_atom_site_aniso_U_12
_atom_site_aniso_U_13
_atom_site_aniso_U_23
O1 0.051(3) 0.115(5) 0.079(4) -0.002(3) -0.004(3) 0.047(4)
O2 0.043(3) 0.108(4) 0.042(3) -0.002(3) -0.001(2) 0.018(3)
O3 0.047(3) 0.084(4) 0.052(3) -0.001(3) 0.006(3) 0.016(3)
O4 0.043(3) 0.078(3) 0.066(3) 0.000(3) 0.006(2) 0.031(3)
C1 0.049(4) 0.031(3) 0.042(4) 0.002(3) 0.002(3) -0.006(3)
C2 0.044(4) 0.053(5) 0.065(5) -0.005(3) 0.007(4) 0.002(4)
C3 0.051(4) 0.056(5) 0.076(5) -0.009(4) 0.025(4) 0.000(4)
C4 0.066(4) 0.046(4) 0.054(5) 0.002(4) 0.019(4) 0.015(4)
C5 0.074(5) 0.046(4) 0.044(4) 0.010(4) -0.014(4) 0.008(3)
C6 0.056(4) 0.053(4) 0.062(5) 0.002(4) -0.019(4) 0.004(4)
C7 0.051(4) 0.044(4) 0.058(4) -0.002(4) -0.003(4) 0.001(4)
C8 0.043(3) 0.038(4) 0.038(4) 0.012(3) -0.008(3) -0.004(3)
C9 0.046(4) 0.039(3) 0.030(3) 0.003(3) -0.003(3) 0.005(3)
C10 0.073(4) 0.042(4) 0.040(4) 0.010(3) 0.003(4) 0.011(3)
C11 0.053(4) 0.040(3) 0.031(3) -0.002(3) 0.001(3) 0.003(3)
C12 0.041(4) 0.030(3) 0.041(4) 0.006(3) 0.005(3) -0.002(3)
C13 0.048(4) 0.031(3) 0.038(4) 0.001(3) 0.002(3) -0.005(3)
C14 0.052(4) 0.030(3) 0.037(3) 0.004(3) 0.011(3) 0.002(3)
C15 0.041(4) 0.040(4) 0.051(4) 0.006(3) -0.009(3) -0.001(4)
C16 0.038(4) 0.045(4) 0.047(4) -0.007(3) -0.002(3) 0.004(3)

loop_
_atom_site_label
_atom_site_fract_x
_atom_site_fract_y
_atom_site_fract_z
_atom_site_U_iso_or_equiv
_atom_site_thermal_displace_type
_atom_site_type_symbol
O1 .3510(5) .6680(4) .1483(9) .081(2) Uij O
O2 .5552(4) .6748(3) .1018(6) .064(2) Uij O
O3 1.0589(4) .7290(3) .2043(7) .061(2) Uij O
O4 .8541(4) .7541(3) .1951(7) .0630(10) Uij O
C1 .4803(6) .6138(3) .3932(9) .041(2) Uij C
C2 .3744(6) .5810(4) .4775(11) .054(2) Uij C
C3 .3796(6) .5416(4) .6568(11) .061(2) Uij C
C4 .4894(7) .5347(4) .7516(10) .056(2) Uij C
C5 .9390(7) .5978(4) .8179(10) .055(2) Uij C
C6 1.0450(7) .6302(4) .7475(10) .057(2) Uij C
C7 1.0447(6) .6684(4) .5642(10) .051(2) Uij C
C8 .9378(5) .6756(3) .4567(8) .040(2) Uij C
C9 .7100(5) .6432(3) .4226(8) .038(2) Uij C
C10 .7142(6) .5668(4) .7803(9) .052(2) Uij C
C11 .8240(6) .6007(3) .7116(9) .041(2) Uij C
C12 .8226(5) .6405(3) .5261(9) .037(2) Uij C
C13 .5988(5) .6095(3) .4932(9) .039(2) Uij C
C14 .6020(6) .5701(3) .6796(8) .040(2) Uij C
C15 .4680(6) .6547(4) .2018(10) .044(2) Uij C
C16 .9433(6) .7228(3) .2737(9) .043(2) Uij C
H1 .364(7) .675(4) .028(10) .08(3) Uiso H
H8 1.051(6) .764(4) .090(10) .08(2) Uiso H
H2 .2960 .5853 .4123 .0648 Uiso H
H3 .3052 .5196 .7117 .0733 Uiso H
H4 .4919 .5054 .8699 .0666 Uiso H
H5 .9404 .5723 .9412 .0655 Uiso H
H6 1.1203 .6276 .8209 .0683 Uiso H
H7 1.1211 .6895 .5145 .0614 Uiso H
H9 .7090 .6689 .2995 .0462 Uiso H
H10 .7158 .5400 .9021 .0619 Uiso H

loop_
_atom_type_symbol
_atom_type_scat_dispersion_real
_atom_type_scat_dispersion_imag
_atom_type_scat_source
H 0 0 'Stewart, Davidson \& Simpson (1965)'
C .002 .002 'Cromer \& Waber (1974)'
O .008 .006 'Cromer \& Waber (1974)'

loop_
_geom_angle_atom_site_label_1
_geom_angle_atom_site_label_2
_geom_angle_atom_site_label_3
_geom_angle
_geom_angle_publ_flag
C2 C1 C13 119.7(6) yes
C1 C2 C3 121.6(6) yes
C2 C3 C4 120.2(6) yes
C3 C4 C14 121.9(6) yes
C6 C5 C11 121.5(6) yes
C5 C6 C7 120.1(6) yes
C6 C7 C8 121.9(6) yes
C7 C8 C12 119.6(6) yes
C12 C9 C13 122.4(5) yes
C11 C10 C14 122.9(5) yes
C5 C11 C10 122.4(6) yes
C5 C11 C12 118.7(6) yes
C10 C11 C12 118.8(5) yes
C8 C12 C9 123.2(5) yes
C8 C12 C11 118.2(5) yes
C9 C12 C11 118.6(5) yes
C1 C13 C9 123.8(5) yes
C1 C13 C14 118.0(5) yes
C9 C13 C14 118.2(5) yes
C4 C14 C10 122.4(5) yes
C4 C14 C13 118.5(6) yes
C10 C14 C13 119.1(5) yes
C2 C1 C15 118.7(6) yes
C13 C1 C15 121.6(6) yes
C1 C15 O1 114.0(6) yes
C1 C15 O2 124.5(6) yes
O1 C15 O2 121.5(6) yes
C15 O1 H1 98(5) yes
C7 C8 C16 118.4(5) yes
C12 C8 C16 121.9(5) yes
C8 C16 O3 112.6(5) yes
C8 C16 O4 125.1(6) yes
O3 C16 O4 122.3(6) yes
C16 O3 H8 105(3) yes

loop_
_geom_bond_atom_site_label_1
_geom_bond_atom_site_label_2
_geom_bond_distance
_geom_bond_publ_flag
C1 C2 1.380(8) yes
C1 C13 1.440(8) yes
C2 C3 1.399(9) yes
C3 C4 1.344(9) yes
C4 C14 1.424(8) yes
C5 C6 1.341(9) yes
C5 C11 1.427(8) yes
C6 C7 1.413(9) yes
C7 C8 1.364(8) yes
C8 C12 1.439(7) yes
C9 C12 1.397(7) yes
C9 C13 1.396(7) yes
C10 C11 1.380(8) yes
C10 C14 1.383(8) yes
C11 C12 1.440(8) yes
C13 C14 1.442(8) yes
C1 C15 1.490(8) yes
C15 O1 1.318(8) yes
C15 O2 1.202(7) yes
O1 H1 0.85(7) yes
C8 C16 1.486(8) yes
C16 O3 1.324(6) yes
C16 O4 1.209(7) yes
O3 H8 0.98(7) yes
